data_7248233
loop_
_publ_author_name
'Stokes, Emily C.'
'Shoetan, Ibrahim O.'
'Gillman, Alice M.'
'Horton, Peter N.'
'Coles, Simon J.'
'Woodbury, Simon E.'
'Fallis, Ian A.'
'Pope, Simon J. A.'

_publ_section_title
;
 Alkyl chain functionalised Ir(iii) complexes: synthesis, properties and
 behaviour as emissive dopants in microemulsions
;
_journal_issue 10
_journal_name_full 'RSC Advances'
_journal_page_first 6987
_journal_page_last 6997
_journal_paper_doi 10.1039/D3RA06764E
_journal_volume 14
_journal_year 2024
_chemical_formula_moiety 'C60 H63 Ir N5 O5, B F4, 0.5(C4 H10 O)'
_chemical_formula_sum 'C62 H68 B F4 Ir N5 O5.5'
_chemical_formula_weight 1250.22
_space_group_crystal_system triclinic
_space_group_IT_number 2
_space_group_name_Hall '-P 1'
_space_group_name_H-M_alt 'P -1'
_atom_sites_solution_hydrogens mixed
_atom_sites_solution_primary dual
_audit_creation_date 2021-08-18
_audit_creation_method
;
Olex2 1.3
(compiled 2020.11.12 svn.r5f609507 for OlexSys, GUI svn.r6272)
;
_audit_update_record
;
2021-08-19 deposited with the CCDC.	2024-02-19 downloaded from the CCDC.
;
_cell_angle_alpha 100.368(2)
_cell_angle_beta 91.400(2)
_cell_angle_gamma 104.629(2)
_cell_formula_units_Z 2
_cell_length_a 9.7337(2)
_cell_length_b 16.3240(3)
_cell_length_c 18.6845(4)
_cell_measurement_reflns_used 36776
_cell_measurement_temperature 100(2)
_cell_measurement_theta_max 29.9930
_cell_measurement_theta_min 2.7690
_cell_volume 2818.06(10)
_computing_cell_refinement
;
CrystalClear-SM Expert 3.1 b27 (Rigaku, 2013)
;
_computing_data_collection
;
CrystalClear-SM Expert 3.1 b27 (Rigaku, 2013)
;
_computing_data_reduction
;
CrystalClear-SM Expert 3.1 b27 (Rigaku, 2013)
;
_computing_molecular_graphics 'Olex2 1.3 (Dolomanov et al., 2009)'
_computing_publication_material 'Olex2 1.3 (Dolomanov et al., 2009)'
_computing_structure_refinement 'SHELXL 2018/3 (Sheldrick, 2015)'
_computing_structure_solution 'SHELXT 2018/2 (Sheldrick, 2018)'
_diffrn_ambient_temperature 100(2)
_diffrn_detector 'CCD area detector'
_diffrn_detector_area_resol_mean 28.5714
_diffrn_detector_type 'Rigaku HG Saturn724+ (2x2 bin mode)'
_diffrn_measured_fraction_theta_full 0.999
_diffrn_measured_fraction_theta_max 0.994
_diffrn_measurement_details
;
List of Runs (angles in degrees, time in seconds):

  # Type    Start    End  Width  t~exp~   \w     \q     \k     \f   Frames
#--------------------------------------------------------------------------
  1  \w    -31.00  77.00   1.00   16.00    --  -13.00  72.00 150.00  108
  2  \w    -67.00  23.00   1.00   16.00    --  -13.00 -72.00  30.00   90
  3  \w    -70.00  23.00   1.00   16.00    --  -13.00 -72.00-150.00   93
  4  \w    -83.00 -17.00   1.00   16.00    --  -13.00   0.00  30.00   66
  5  \w    -31.00  77.00   1.00   16.00    --  -13.00  72.00-150.00  108
  6  \w    -69.00  23.00   1.00   16.00    --  -13.00 -72.00  90.00   92
  7  \w    -63.00 -23.00   1.00   16.00    --  -13.00 -72.00 -90.00   40
  8  \w    -83.00  -8.00   1.00   16.00    --  -13.00   0.00  90.00   75
;
_diffrn_measurement_device 'four-circle \k goniometer'
_diffrn_measurement_device_type 'XtaLAB AFC12 (RCD3): Kappa single'
_diffrn_measurement_method 'profile data from \w-scans'
_diffrn_measurement_specimen_support 'MiTeGen MicroLoop'
_diffrn_orient_matrix_type 'CrysAlisPro convention (1999,Acta A55,543-557)'
_diffrn_orient_matrix_UB_11 -0.0238821000
_diffrn_orient_matrix_UB_12 -0.0258809000
_diffrn_orient_matrix_UB_13 -0.0349718000
_diffrn_orient_matrix_UB_21 -0.0195562000
_diffrn_orient_matrix_UB_22 -0.0371910000
_diffrn_orient_matrix_UB_23 0.0159473000
_diffrn_orient_matrix_UB_31 -0.0689187000
_diffrn_orient_matrix_UB_32 0.0064196000
_diffrn_orient_matrix_UB_33 0.0044801000
_diffrn_radiation_collimation 0.2
_diffrn_radiation_monochromator 'Confocal mirrors, VHF Varimax'
_diffrn_radiation_probe x-ray
_diffrn_radiation_type 'Mo K\a'
_diffrn_radiation_wavelength 0.71075
_diffrn_radiation_xray_symbol K-L~3~
_diffrn_reflns_av_R_equivalents 0.0285
_diffrn_reflns_av_unetI/netI 0.0241
_diffrn_reflns_Laue_measured_fraction_full 0.999
_diffrn_reflns_Laue_measured_fraction_max 0.994
_diffrn_reflns_limit_h_max 12
_diffrn_reflns_limit_h_min -10
_diffrn_reflns_limit_k_max 21
_diffrn_reflns_limit_k_min -21
_diffrn_reflns_limit_l_max 24
_diffrn_reflns_limit_l_min -24
_diffrn_reflns_number 48362
_diffrn_reflns_point_group_measured_fraction_full 0.999
_diffrn_reflns_point_group_measured_fraction_max 0.994
_diffrn_reflns_theta_full 25.242
_diffrn_reflns_theta_max 27.485
_diffrn_reflns_theta_min 2.363
_diffrn_source 'Rotating Anode'
_diffrn_source_current 55.0
_diffrn_source_power 2.475
_diffrn_source_target Mo
_diffrn_source_type 'Rigaku FRE+'
_diffrn_source_voltage 45.0
_exptl_absorpt_coefficient_mu 2.437
_exptl_absorpt_correction_T_max 1.00000
_exptl_absorpt_correction_T_min 0.85139
_exptl_absorpt_correction_type multi-scan
_exptl_absorpt_process_details
;
CrystalClear-SM Expert 3.1 b27 (Rigaku, 2013)
;
_exptl_crystal_colour red
_exptl_crystal_colour_primary red
_exptl_crystal_density_diffrn 1.473
_exptl_crystal_description block
_exptl_crystal_F_000 1274
_exptl_crystal_size_max 0.14
_exptl_crystal_size_mid 0.1
_exptl_crystal_size_min 0.01
_refine_diff_density_max 1.933
_refine_diff_density_min -1.015
_refine_diff_density_rms 0.089
_refine_ls_extinction_method none
_refine_ls_goodness_of_fit_ref 1.045
_refine_ls_hydrogen_treatment constr
_refine_ls_matrix_type full
_refine_ls_number_parameters 994
_refine_ls_number_reflns 12877
_refine_ls_number_restraints 603
_refine_ls_restrained_S_all 1.023
_refine_ls_R_factor_all 0.0372
_refine_ls_R_factor_gt 0.0310
_refine_ls_shift/su_max 0.001
_refine_ls_shift/su_mean 0.000
_refine_ls_structure_factor_coef Fsqd
_refine_ls_weighting_details 'w=1/[\s^2^(Fo^2^)+(0.0427P)^2^+3.3739P] where P=(Fo^2^+2Fc^2^)/3'
_refine_ls_weighting_scheme calc
_refine_ls_wR_factor_gt 0.0758
_refine_ls_wR_factor_ref 0.0781
_reflns_Friedel_coverage 0.000
_reflns_number_gt 11538
_reflns_number_total 12877
_reflns_threshold_expression 'I > 2\s(I)'
_cod_data_source_file d3ra06764e2.cif
_cod_data_source_block IrepqcL3
_cod_original_formula_sum 'C62 H68 B F4 Ir N5 O5.50'
_cod_database_code 7248233
_shelx_shelxl_version_number 2018/3
_chemical_oxdiff_formula 'Ir C60 H63 N5 O5 B F4'
_shelx_space_group_comment
;
The symmetry employed for this shelxl refinement is uniquely defined
by the following loop, which should always be used as a source of
symmetry information in preference to the above space-group names.
They are only intended as comments.
;
_shelx_estimated_absorpt_t_max 0.976
_shelx_estimated_absorpt_t_min 0.727
_reflns_odcompleteness_completeness 99.41
_reflns_odcompleteness_iscentric 1
_reflns_odcompleteness_theta 27.42
_olex2_refinement_description
;
1. Fixed Uiso
 At 1.2 times of:
  All C(H) groups, All C(H,H) groups, All N(H) groups
 At 1.5 times of:
  All C(H,H,H) groups
2. Restrained distances
 C29-C36 \\sim C29-C36B
 with sigma of 0.02
3. Uiso/Uaniso restraints and constraints
O71B \\sim C72B \\sim C73B \\sim C71B \\sim C74B \\sim O71 \\sim C72 \\sim C73
\\sim C71 \\sim C74: within 2A with sigma of 0.01 and sigma for terminal atoms
of 0.02 within 2A
4. Rigid body (RIGU) restrains
 O1, O2, N1, C1, C2, C3, C4, C5, C6, C7, C8, C9, C10, C11, C12, C13, C14, C15,
 C16, C17, C18, O21, O22, C36, C37, C38, O1B, O2B, N1B, C1B, C2B, C3B, C4B, C5B,
  C6B, C7B, C8B, C9B, C10B, C11B, C12B, C13B, C14B, C15B, C16B, C17B, C18B,
 O21B, O22B, C36B, C37B, C38B
 with sigma for 1-2 distances of 0.004 and sigma for 1-3 distances of 0.004
 O71B, C72B, C73B, C71B, C74B, O71, C72, C73, C71, C74
 with sigma for 1-2 distances of 0.001 and sigma for 1-3 distances of 0.001
5. Same fragment restrains
{O1, O2, N1, C1, C2, C3, C4, C5, C6, C7, C8, C9, C10, C11, C12, C13, C14, C15,
C16, C17, C18} sigma for 1-2: 0.02, 1-3: 0.04
as in
{O1B, O2B, N1B, C1B, C2B, C3B, C4B, C5B, C6B, C7B, C8B, C9B, C10B, C11B, C12B,
C13B, C14B, C15B, C16B, C17B, C18B}
{O21, O22, C36, C37, C38} sigma for 1-2: 0.02, 1-3: 0.04
as in
{O21B, O22B, C36B, C37B, C38B}
6. Others
 Sof(O1B)=Sof(O2B)=Sof(N1B)=Sof(C1B)=Sof(C2B)=Sof(H2B)=Sof(C3B)=Sof(H3B)=
 Sof(C4B)=Sof(H4B)=Sof(C5B)=Sof(H5B)=Sof(C6B)=Sof(C7B)=Sof(C8B)=Sof(H8B)=
 Sof(C9B)=Sof(C10B)=Sof(C11B)=Sof(H11B)=Sof(C12B)=Sof(H12B)=Sof(C13B)=Sof(H13B)=
 Sof(C14B)=Sof(H14B)=Sof(C15B)=Sof(C16B)=Sof(C17B)=Sof(H17C)=Sof(H17D)=
 Sof(C18B)=Sof(H18D)=Sof(H18E)=Sof(H18F)=1-FVAR(1)
 Sof(O1)=Sof(O2)=Sof(N1)=Sof(C1)=Sof(C2)=Sof(H2)=Sof(C3)=Sof(H3)=Sof(C4)=
 Sof(H4)=Sof(C5)=Sof(H5)=Sof(C6)=Sof(C7)=Sof(C8)=Sof(H8)=Sof(C9)=Sof(C10)=
 Sof(C11)=Sof(H11)=Sof(C12)=Sof(H12)=Sof(C13)=Sof(H13)=Sof(C14)=Sof(H14)=
 Sof(C15)=Sof(C16)=Sof(C17)=Sof(H17A)=Sof(H17B)=Sof(C18)=Sof(H18A)=Sof(H18B)=
 Sof(H18C)=FVAR(1)
 Sof(O21B)=Sof(O22B)=Sof(C36B)=Sof(C37B)=Sof(H37C)=Sof(H37D)=Sof(C38B)=
 Sof(H38D)=Sof(H38E)=Sof(H38F)=1-FVAR(2)
 Sof(O21)=Sof(O22)=Sof(C36)=Sof(C37)=Sof(H37A)=Sof(H37B)=Sof(C38)=Sof(H38A)=
 Sof(H38B)=Sof(H38C)=FVAR(2)
 Sof(O71B)=Sof(C71B)=Sof(H71D)=Sof(H71E)=Sof(H71F)=Sof(C72B)=Sof(H72C)=
 Sof(H72D)=Sof(C73B)=Sof(H73C)=Sof(H73D)=Sof(C74B)=Sof(H74D)=Sof(H74E)=
 Sof(H74F)=0.5*(1-FVAR(4))
 Sof(O71)=Sof(C71)=Sof(H71A)=Sof(H71B)=Sof(H71C)=Sof(C72)=Sof(H72A)=Sof(H72B)=
 Sof(C73)=Sof(H73A)=Sof(H73B)=Sof(C74)=Sof(H74A)=Sof(H74B)=Sof(H74C)=0.5*FVAR(4)
7.a Free rotating group:
 O71(C71,H71A,H71B,H71C,C72,H72A,H72B,C73,H73A,H73B,C74,H74A,H74B,H74C,O71B,
 C71B,H71D,H71E,H71F,C72B,H72C,H72D,C73B,H73C,H73D,C74B,H74D,H74E,H74F)
7.b Secondary CH2 refined with riding coordinates:
 C53(H53A,H53B), C54(H54A,H54B), C55(H55A,H55B), C56(H56A,H56B), C57(H57A,
 H57B), C58(H58A,H58B), C59(H59A,H59B), C60(H60A,H60B), C61(H61A,H61B),
 C62(H62A,H62B), C63(H63A,H63B), C17(H17A,H17B), C37(H37A,H37B), C17B(H17C,
 H17D), C37B(H37C,H37D)
7.c Aromatic/amide H refined with riding coordinates:
 N43(H43), C41(H41), C42(H42), C44(H44), C47(H47), C49(H49), C50(H50), C2(H2),
 C3(H3), C4(H4), C5(H5), C8(H8), C11(H11), C12(H12), C13(H13), C14(H14),
 C22(H22), C23(H23), C24(H24), C25(H25), C28(H28), C31(H31), C32(H32), C33(H33),
  C34(H34), C2B(H2B), C3B(H3B), C4B(H4B), C5B(H5B), C8B(H8B), C11B(H11B),
 C12B(H12B), C13B(H13B), C14B(H14B)
7.d Idealised Me refined as rotating group:
 C52(H52A,H52B,H52C), C64(H64A,H64B,H64C), C18(H18A,H18B,H18C), C38(H38A,H38B,
 H38C), C18B(H18D,H18E,H18F), C38B(H38D,H38E,H38F)
;
_olex2_submission_original_sample_id AG009
_olex2_submission_special_instructions 'No special instructions were received'
_oxdiff_exptl_absorpt_empirical_details
;
Empirical correction (ABSPACK) includes:
- Absorption correction using spherical harmonics
- Frame scaling
- Detector area scaling
;
_oxdiff_exptl_absorpt_empirical_full_max 3.354
_oxdiff_exptl_absorpt_empirical_full_min 0.434

loop_
_space_group_symop_operation_xyz
'x, y, z'
'-x, -y, -z'

loop_
_atom_site_label
_atom_site_type_symbol
_atom_site_fract_x
_atom_site_fract_y
_atom_site_fract_z
_atom_site_U_iso_or_equiv
_atom_site_adp_type
_atom_site_occupancy
_atom_site_site_symmetry_order
_atom_site_calc_flag
_atom_site_refinement_flags_posn
_atom_site_refinement_flags_adp
_atom_site_refinement_flags_occupancy
_atom_site_disorder_assembly
_atom_site_disorder_group
Ir1 Ir 0.37565(2) 0.29670(2) 0.70375(2) 0.02829(4) Uani 1 1 d . . . . .
O41 O -0.2823(2) 0.20734(15) 0.50899(14) 0.0416(5) Uani 1 1 d . . . . .
N41 N 0.1901(3) 0.30801(16) 0.64391(13) 0.0288(5) Uani 1 1 d . . . . .
N42 N 0.4554(3) 0.33883(15) 0.60581(13) 0.0262(5) Uani 1 1 d . . . . .
N43 N -0.1595(3) 0.28069(18) 0.42883(15) 0.0375(6) Uani 1 1 d . . . . .
H43 H -0.083207 0.320530 0.422717 0.045 Uiso 1 1 calc R U . . .
C41 C 0.0560(3) 0.2855(2) 0.66459(18) 0.0349(7) Uani 1 1 d . . . . .
H41 H 0.042832 0.278655 0.713600 0.042 Uiso 1 1 calc R U . . .
C42 C -0.0622(3) 0.2719(2) 0.61798(18) 0.0348(7) Uani 1 1 d . . . . .
H42 H -0.154957 0.255305 0.634353 0.042 Uiso 1 1 calc R U . . .
C43 C -0.0439(3) 0.28301(19) 0.54619(17) 0.0308(6) Uani 1 1 d . . . . .
C44 C 0.0939(3) 0.30976(19) 0.52573(16) 0.0302(6) Uani 1 1 d . . . . .
H44 H 0.109398 0.320488 0.477875 0.036 Uiso 1 1 calc R U . . .
C45 C 0.2088(3) 0.32084(18) 0.57491(16) 0.0273(6) Uani 1 1 d . . . . .
C46 C 0.3578(3) 0.34426(17) 0.55554(15) 0.0264(6) Uani 1 1 d . . . . .
C47 C 0.3970(3) 0.37320(18) 0.49145(16) 0.0285(6) Uani 1 1 d . . . . .
H47 H 0.325856 0.374892 0.456418 0.034 Uiso 1 1 calc R U . . .
C48 C 0.5401(3) 0.39964(18) 0.47860(16) 0.0289(6) Uani 1 1 d . . . . .
C49 C 0.6389(3) 0.39829(18) 0.53236(17) 0.0302(6) Uani 1 1 d . . . . .
H49 H 0.737707 0.418796 0.526916 0.036 Uiso 1 1 calc R U . . .
C50 C 0.5935(3) 0.36698(18) 0.59424(16) 0.0295(6) Uani 1 1 d . . . . .
H50 H 0.663148 0.365354 0.630101 0.035 Uiso 1 1 calc R U . . .
C51 C -0.1731(3) 0.2548(2) 0.49307(18) 0.0339(7) Uani 1 1 d . . . . .
C52 C 0.5836(4) 0.4296(2) 0.40890(17) 0.0361(7) Uani 1 1 d . . . . .
H52A H 0.574028 0.379374 0.369629 0.054 Uiso 1 1 calc R U . . .
H52B H 0.682920 0.464065 0.415629 0.054 Uiso 1 1 calc R U . . .
H52C H 0.522301 0.464800 0.396074 0.054 Uiso 1 1 calc R U . . .
C53 C -0.2686(4) 0.2441(2) 0.36916(19) 0.0419(8) Uani 1 1 d . . . . .
H53A H -0.263172 0.285451 0.335906 0.050 Uiso 1 1 calc R U . . .
H53B H -0.363623 0.234380 0.388914 0.050 Uiso 1 1 calc R U . . .
C54 C -0.2513(5) 0.1590(2) 0.3265(2) 0.0533(10) Uani 1 1 d . . . . .
H54A H -0.154660 0.168802 0.308589 0.064 Uiso 1 1 calc R U . . .
H54B H -0.258923 0.117615 0.359895 0.064 Uiso 1 1 calc R U . . .
C55 C -0.3595(6) 0.1190(3) 0.2621(3) 0.0684(13) Uani 1 1 d . . . . .
H55A H -0.354341 0.160864 0.229369 0.082 Uiso 1 1 calc R U . . .
H55B H -0.456134 0.106883 0.280024 0.082 Uiso 1 1 calc R U . . .
C56 C -0.3363(6) 0.0344(3) 0.2182(3) 0.0711(14) Uani 1 1 d . . . . .
H56A H -0.239286 0.046203 0.200831 0.085 Uiso 1 1 calc R U . . .
H56B H -0.343135 -0.007927 0.250677 0.085 Uiso 1 1 calc R U . . .
C57 C -0.4451(7) -0.0047(3) 0.1526(3) 0.0762(15) Uani 1 1 d . . . . .
H57A H -0.438155 0.037759 0.120274 0.091 Uiso 1 1 calc R U . . .
H57B H -0.542004 -0.016271 0.170108 0.091 Uiso 1 1 calc R U . . .
C58 C -0.4237(6) -0.0888(3) 0.1084(3) 0.0711(13) Uani 1 1 d . . . . .
H58A H -0.436323 -0.132597 0.139741 0.085 Uiso 1 1 calc R U . . .
H58B H -0.325199 -0.078221 0.092968 0.085 Uiso 1 1 calc R U . . .
C59 C -0.5288(8) -0.1242(4) 0.0405(3) 0.0888(18) Uani 1 1 d . . . . .
H59A H -0.626899 -0.130643 0.056016 0.107 Uiso 1 1 calc R U . . .
H59B H -0.512008 -0.081321 0.008137 0.107 Uiso 1 1 calc R U . . .
C60 C -0.5185(7) -0.2100(3) -0.0029(3) 0.0822(16) Uani 1 1 d . . . . .
H60A H -0.562763 -0.217659 -0.052744 0.099 Uiso 1 1 calc R U . . .
H60B H -0.416719 -0.208237 -0.007219 0.099 Uiso 1 1 calc R U . . .
C61 C -0.5878(6) -0.2867(4) 0.0290(3) 0.0773(15) Uani 1 1 d . . . . .
H61A H -0.540759 -0.280325 0.078034 0.093 Uiso 1 1 calc R U . . .
H61B H -0.688667 -0.287072 0.035392 0.093 Uiso 1 1 calc R U . . .
C62 C -0.5829(7) -0.3714(4) -0.0154(3) 0.0821(16) Uani 1 1 d . . . . .
H62A H -0.481606 -0.370816 -0.020244 0.099 Uiso 1 1 calc R U . . .
H62B H -0.625863 -0.375722 -0.064963 0.099 Uiso 1 1 calc R U . . .
C63 C -0.6560(7) -0.4534(4) 0.0119(3) 0.0863(17) Uani 1 1 d . . . . .
H63A H -0.624604 -0.502614 -0.015184 0.104 Uiso 1 1 calc R U . . .
H63B H -0.626493 -0.446407 0.064203 0.104 Uiso 1 1 calc R U . . .
C64 C -0.8138(8) -0.4729(4) 0.0025(4) 0.108(2) Uani 1 1 d . . . . .
H64A H -0.844709 -0.490298 -0.049554 0.162 Uiso 1 1 calc R U . . .
H64B H -0.844402 -0.421370 0.023189 0.162 Uiso 1 1 calc R U . . .
H64C H -0.856403 -0.519879 0.027703 0.162 Uiso 1 1 calc R U . . .
O1 O 0.7386(6) 0.7416(3) 0.8246(3) 0.0677(17) Uani 0.660(7) 1 d D . P A 1
O2 O 0.8668(7) 0.6688(3) 0.8737(3) 0.0506(14) Uani 0.660(7) 1 d D . P A 1
N1 N 0.4728(9) 0.4237(5) 0.7538(8) 0.0233(16) Uani 0.660(7) 1 d D . P A 1
C1 C 0.5492(17) 0.2798(7) 0.7451(14) 0.029(3) Uani 0.660(7) 1 d D . P A 1
C2 C 0.588(2) 0.2015(8) 0.7431(17) 0.034(3) Uani 0.660(7) 1 d D . P A 1
H2 H 0.521669 0.148628 0.721353 0.041 Uiso 0.660(7) 1 calc R U P A 1
C3 C 0.7196(19) 0.2003(7) 0.7721(13) 0.039(2) Uani 0.660(7) 1 d D . P A 1
H3 H 0.741549 0.146628 0.771139 0.047 Uiso 0.660(7) 1 calc R U P A 1
C4 C 0.8193(14) 0.2758(7) 0.8024(9) 0.035(2) Uani 0.660(7) 1 d D . P A 1
H4 H 0.909530 0.274188 0.821730 0.042 Uiso 0.660(7) 1 calc R U P A 1
C5 C 0.7871(13) 0.3539(7) 0.8043(9) 0.033(2) Uani 0.660(7) 1 d D . P A 1
H5 H 0.855361 0.406231 0.825104 0.040 Uiso 0.660(7) 1 calc R U P A 1
C6 C 0.6537(12) 0.3561(6) 0.7757(10) 0.0273(18) Uani 0.660(7) 1 d D . P A 1
C7 C 0.6086(11) 0.4344(5) 0.7784(7) 0.0253(17) Uani 0.660(7) 1 d D . P A 1
C8 C 0.6982(9) 0.5172(5) 0.8074(6) 0.0324(17) Uani 0.660(7) 1 d D . P A 1
H8 H 0.793751 0.523097 0.824226 0.039 Uiso 0.660(7) 1 calc R U P A 1
C9 C 0.6477(9) 0.5892(4) 0.8112(4) 0.0341(16) Uani 0.660(7) 1 d D . P A 1
C10 C 0.5040(9) 0.5796(4) 0.7906(5) 0.0315(16) Uani 0.660(7) 1 d D . P A 1
C11 C 0.4393(11) 0.6492(5) 0.7968(5) 0.038(2) Uani 0.660(7) 1 d D . P A 1
H11 H 0.496193 0.706691 0.812067 0.046 Uiso 0.660(7) 1 calc R U P A 1
C12 C 0.2973(10) 0.6344(6) 0.7812(6) 0.0407(19) Uani 0.660(7) 1 d D . P A 1
H12 H 0.256821 0.682118 0.784772 0.049 Uiso 0.660(7) 1 calc R U P A 1
C13 C 0.2085(10) 0.5504(7) 0.7599(10) 0.042(2) Uani 0.660(7) 1 d D . P A 1
H13 H 0.108617 0.541111 0.751527 0.050 Uiso 0.660(7) 1 calc R U P A 1
C14 C 0.2683(10) 0.4822(7) 0.7513(11) 0.036(2) Uani 0.660(7) 1 d D . P A 1
H14 H 0.209144 0.425256 0.735962 0.044 Uiso 0.660(7) 1 calc R U P A 1
C15 C 0.4153(11) 0.4946(5) 0.7647(9) 0.0289(18) Uani 0.660(7) 1 d D . P A 1
C16 C 0.7522(8) 0.6762(4) 0.8356(4) 0.0464(15) Uani 0.660(7) 1 d D . P A 1
C17 C 0.9842(8) 0.7474(5) 0.8903(5) 0.068(2) Uani 0.660(7) 1 d D . P A 1
H17A H 0.951408 0.795147 0.918966 0.082 Uiso 0.660(7) 1 calc R U P A 1
H17B H 1.019610 0.764740 0.844597 0.082 Uiso 0.660(7) 1 calc R U P A 1
C18 C 1.0999(9) 0.7285(5) 0.9332(5) 0.068(2) Uani 0.660(7) 1 d D . P A 1
H18A H 1.135741 0.683723 0.903191 0.102 Uiso 0.660(7) 1 calc R U P A 1
H18B H 1.062293 0.708230 0.976878 0.102 Uiso 0.660(7) 1 calc R U P A 1
H18C H 1.177636 0.781039 0.947644 0.102 Uiso 0.660(7) 1 calc R U P A 1
O21 O -0.061(3) -0.1327(16) 0.5506(9) 0.066(5) Uani 0.574(16) 1 d D . P B 1
O22 O -0.0781(10) -0.1069(6) 0.6691(7) 0.071(3) Uani 0.574(16) 1 d D . P B 1
C36 C -0.036(2) -0.0823(10) 0.6054(10) 0.061(6) Uani 0.574(16) 1 d D . P B 1
C37 C -0.1795(13) -0.1920(7) 0.6627(10) 0.093(6) Uani 0.574(16) 1 d D . P B 1
H37A H -0.179620 -0.226958 0.613528 0.112 Uiso 0.574(16) 1 calc R U P B 1
H37B H -0.151595 -0.222942 0.699279 0.112 Uiso 0.574(16) 1 calc R U P B 1
C38 C -0.3204(9) -0.1798(7) 0.6747(6) 0.076(3) Uani 0.574(16) 1 d D . P B 1
H38A H -0.347706 -0.149820 0.637919 0.113 Uiso 0.574(16) 1 calc R U P B 1
H38B H -0.319348 -0.145145 0.723471 0.113 Uiso 0.574(16) 1 calc R U P B 1
H38C H -0.389116 -0.236037 0.670909 0.113 Uiso 0.574(16) 1 calc R U P B 1
N21 N 0.2742(3) 0.16571(16) 0.66647(15) 0.0317(5) Uani 1 1 d . . . . .
C21 C 0.2800(4) 0.2689(2) 0.79347(18) 0.0359(7) Uani 1 1 d . . . . .
C22 C 0.2906(4) 0.3225(3) 0.86207(19) 0.0448(8) Uani 1 1 d . . . . .
H22 H 0.352453 0.379101 0.870372 0.054 Uiso 1 1 calc R U . . .
C23 C 0.2119(5) 0.2941(3) 0.9184(2) 0.0560(10) Uani 1 1 d . . . . .
H23 H 0.220999 0.331393 0.964532 0.067 Uiso 1 1 calc R U . . .
C24 C 0.1207(5) 0.2123(3) 0.9077(2) 0.0629(12) Uani 1 1 d . . . . .
H24 H 0.068271 0.193369 0.946600 0.075 Uiso 1 1 calc R U . . .
C25 C 0.1059(5) 0.1580(3) 0.8406(2) 0.0559(10) Uani 1 1 d . . . . .
H25 H 0.042776 0.101870 0.832987 0.067 Uiso 1 1 calc R U . . .
C26 C 0.1846(4) 0.1864(2) 0.7838(2) 0.0403(8) Uani 1 1 d . . . . .
C27 C 0.1782(4) 0.1333(2) 0.7119(2) 0.0381(7) Uani 1 1 d . . . . .
C28 C 0.0797(4) 0.0527(2) 0.6904(2) 0.0456(9) Uani 1 1 d . . . . .
H28 H 0.012158 0.032544 0.723290 0.055 Uiso 1 1 calc R U . . .
C29 C 0.0783(4) 0.0027(2) 0.6236(2) 0.0447(9) Uani 1 1 d D . . . .
C30 C 0.1854(4) 0.0313(2) 0.5762(2) 0.0385(7) Uani 1 1 d . . . . .
C31 C 0.2027(4) -0.0184(2) 0.5086(2) 0.0444(8) Uani 1 1 d . . . . .
H31 H 0.135634 -0.072256 0.490835 0.053 Uiso 1 1 calc R U . . .
C32 C 0.3136(4) 0.0094(2) 0.4683(2) 0.0445(8) Uani 1 1 d . . . . .
H32 H 0.322836 -0.024774 0.422727 0.053 Uiso 1 1 calc R U . . .
C33 C 0.4146(4) 0.0884(2) 0.49393(19) 0.0394(7) Uani 1 1 d . . . . .
H33 H 0.493672 0.106473 0.466421 0.047 Uiso 1 1 calc R U . . .
C34 C 0.3997(3) 0.1394(2) 0.55819(18) 0.0335(7) Uani 1 1 d . . . . .
H34 H 0.467580 0.193264 0.574564 0.040 Uiso 1 1 calc R U . . .
C35 C 0.2843(3) 0.11291(19) 0.60053(18) 0.0318(6) Uani 1 1 d . . . . .
O1B O 0.7706(11) 0.7222(6) 0.8914(7) 0.084(4) Uani 0.340(7) 1 d D . P A 2
O2B O 0.9268(13) 0.6465(7) 0.8656(6) 0.065(3) Uani 0.340(7) 1 d D . P A 2
N1B N 0.499(2) 0.4169(12) 0.7596(17) 0.034(4) Uani 0.340(7) 1 d D . P A 2
C1B C 0.562(3) 0.2680(13) 0.739(3) 0.031(4) Uani 0.340(7) 1 d D . P A 2
C2B C 0.589(4) 0.1869(15) 0.734(3) 0.038(5) Uani 0.340(7) 1 d D . P A 2
H2B H 0.519601 0.136821 0.709540 0.046 Uiso 0.340(7) 1 calc R U P A 2
C3B C 0.716(4) 0.1787(15) 0.763(2) 0.041(5) Uani 0.340(7) 1 d D . P A 2
H3B H 0.730887 0.122875 0.759250 0.049 Uiso 0.340(7) 1 calc R U P A 2
C4B C 0.820(3) 0.2489(14) 0.798(2) 0.039(5) Uani 0.340(7) 1 d D . P A 2
H4B H 0.904647 0.241654 0.818947 0.047 Uiso 0.340(7) 1 calc R U P A 2
C5B C 0.800(2) 0.3300(13) 0.8011(15) 0.031(4) Uani 0.340(7) 1 d D . P A 2
H5B H 0.874660 0.379408 0.821882 0.038 Uiso 0.340(7) 1 calc R U P A 2
C6B C 0.671(3) 0.3402(12) 0.774(2) 0.032(4) Uani 0.340(7) 1 d D . P A 2
C7B C 0.632(2) 0.4203(10) 0.7845(15) 0.031(4) Uani 0.340(7) 1 d D . P A 2
C8B C 0.726(2) 0.5011(10) 0.8155(12) 0.039(4) Uani 0.340(7) 1 d D . P A 2
H8B H 0.820650 0.503146 0.830725 0.046 Uiso 0.340(7) 1 calc R U P A 2
C9B C 0.6854(15) 0.5767(8) 0.8246(9) 0.035(3) Uani 0.340(7) 1 d D . P A 2
C10B C 0.5463(17) 0.5743(9) 0.8027(10) 0.035(3) Uani 0.340(7) 1 d D . P A 2
C11B C 0.491(2) 0.6470(11) 0.8112(12) 0.047(4) Uani 0.340(7) 1 d D . P A 2
H11B H 0.552118 0.702097 0.831506 0.057 Uiso 0.340(7) 1 calc R U P A 2
C12B C 0.353(2) 0.6406(11) 0.7911(12) 0.046(5) Uani 0.340(7) 1 d D . P A 2
H12B H 0.320505 0.691357 0.796379 0.056 Uiso 0.340(7) 1 calc R U P A 2
C13B C 0.2580(18) 0.5603(12) 0.7626(17) 0.039(4) Uani 0.340(7) 1 d D . P A 2
H13B H 0.160643 0.555637 0.750438 0.047 Uiso 0.340(7) 1 calc R U P A 2
C14B C 0.3103(19) 0.4882(12) 0.7530(18) 0.032(4) Uani 0.340(7) 1 d D . P A 2
H14B H 0.246618 0.433365 0.734561 0.038 Uiso 0.340(7) 1 calc R U P A 2
C15B C 0.4537(19) 0.4928(11) 0.769(2) 0.031(3) Uani 0.340(7) 1 d D . P A 2
C16B C 0.7914(16) 0.6583(9) 0.8622(9) 0.052(4) Uani 0.340(7) 1 d D . P A 2
C17B C 1.0413(19) 0.7193(10) 0.9026(9) 0.069(4) Uani 0.340(7) 1 d D . P A 2
H17C H 1.123742 0.698167 0.915246 0.083 Uiso 0.340(7) 1 calc R U P A 2
H17D H 1.008541 0.746249 0.948523 0.083 Uiso 0.340(7) 1 calc R U P A 2
C18B C 1.0867(14) 0.7850(9) 0.8567(8) 0.068(4) Uani 0.340(7) 1 d D . P A 2
H18D H 1.112847 0.757719 0.809784 0.103 Uiso 0.340(7) 1 calc R U P A 2
H18E H 1.168993 0.830105 0.881560 0.103 Uiso 0.340(7) 1 calc R U P A 2
H18F H 1.008265 0.810636 0.848504 0.103 Uiso 0.340(7) 1 calc R U P A 2
O21B O -0.055(3) -0.123(2) 0.5411(11) 0.055(4) Uani 0.426(16) 1 d D . P B 2
O22B O -0.1240(18) -0.0936(11) 0.6531(9) 0.098(6) Uani 0.426(16) 1 d D . P B 2
C36B C -0.027(2) -0.0853(12) 0.6009(10) 0.052(6) Uani 0.426(16) 1 d D . P B 2
C37B C -0.229(2) -0.1790(13) 0.6382(10) 0.102(9) Uani 0.426(16) 1 d D . P B 2
H37C H -0.314502 -0.176043 0.610148 0.123 Uiso 0.426(16) 1 calc R U P B 2
H37D H -0.187066 -0.222322 0.608979 0.123 Uiso 0.426(16) 1 calc R U P B 2
C38B C -0.267(2) -0.2035(10) 0.7080(10) 0.106(7) Uani 0.426(16) 1 d D . P B 2
H38D H -0.339791 -0.258889 0.699217 0.159 Uiso 0.426(16) 1 calc R U P B 2
H38E H -0.305146 -0.159202 0.737214 0.159 Uiso 0.426(16) 1 calc R U P B 2
H38F H -0.182680 -0.208990 0.734277 0.159 Uiso 0.426(16) 1 calc R U P B 2
F1 F 0.0729(3) 0.42860(15) 0.41419(12) 0.0584(6) Uani 1 1 d . . . . .
F2 F 0.1170(3) 0.50199(15) 0.32175(13) 0.0560(6) Uani 1 1 d . . . . .
F3 F 0.0180(3) 0.35697(16) 0.29772(15) 0.0691(7) Uani 1 1 d . . . . .
F4 F 0.2483(3) 0.41079(19) 0.34180(14) 0.0667(7) Uani 1 1 d . . . . .
B1 B 0.1140(5) 0.4251(3) 0.3428(2) 0.0456(10) Uani 1 1 d . . . . .
O71 O 0.0048(16) 0.0011(9) 0.0164(10) 0.145(5) Uani 0.219(11) 1 d G U P C -1
C71 C -0.187(2) -0.0264(10) -0.0749(10) 0.141(6) Uani 0.219(11) 1 d G U P C -1
H71A H -0.227548 -0.064761 -0.121411 0.211 Uiso 0.219(11) 1 d G U P C -1
H71B H -0.184634 0.033386 -0.078024 0.211 Uiso 0.219(11) 1 d G U P C -1
H71C H -0.246215 -0.043613 -0.035471 0.211 Uiso 0.219(11) 1 d G U P C -1
C72 C -0.037(2) -0.0330(10) -0.0589(10) 0.145(5) Uani 0.219(11) 1 d G U P C -1
H72A H -0.033199 -0.094194 -0.070774 0.175 Uiso 0.219(11) 1 d G U P C -1
H72B H 0.029887 0.000091 -0.089345 0.175 Uiso 0.219(11) 1 d G U P C -1
C73 C 0.1447(17) -0.0019(10) 0.0373(14) 0.142(5) Uani 0.219(11) 1 d G U P C -1
H73A H 0.214774 0.031791 0.008746 0.171 Uiso 0.219(11) 1 d G U P C -1
H73B H 0.151667 -0.062505 0.027358 0.171 Uiso 0.219(11) 1 d G U P C -1
C74 C 0.1770(16) 0.0360(15) 0.1184(14) 0.118(6) Uani 0.219(11) 1 d G U P C -1
H74A H 0.244511 0.093338 0.124889 0.177 Uiso 0.219(11) 1 d G U P C -1
H74B H 0.218986 -0.002095 0.141991 0.177 Uiso 0.219(11) 1 d G U P C -1
H74C H 0.088525 0.041316 0.140674 0.177 Uiso 0.219(11) 1 d G U P C -1
O71B O -0.0171(18) 0.0199(8) -0.0135(11) 0.144(5) Uani 0.281(11) 1 d G U P C -2
C71B C -0.237(2) 0.0032(13) -0.0817(12) 0.140(7) Uani 0.281(11) 1 d G U P C -2
H71D H -0.325545 -0.042740 -0.095980 0.210 Uiso 0.281(11) 1 d G U P C -2
H71E H -0.216254 0.036949 -0.120603 0.210 Uiso 0.281(11) 1 d G U P C -2
H71F H -0.248489 0.041257 -0.036324 0.210 Uiso 0.281(11) 1 d G U P C -2
C72B C -0.115(2) -0.0367(9) -0.0697(10) 0.142(5) Uani 0.281(11) 1 d G U P C -2
H72C H -0.152413 -0.093574 -0.055415 0.170 Uiso 0.281(11) 1 d G U P C -2
H72D H -0.066847 -0.045931 -0.115499 0.170 Uiso 0.281(11) 1 d G U P C -2
C73B C 0.102(2) -0.0115(11) 0.0022(13) 0.143(5) Uani 0.281(11) 1 d G U P C -2
H73C H 0.154613 -0.020166 -0.042177 0.171 Uiso 0.281(11) 1 d G U P C -2
H73D H 0.069076 -0.067749 0.017987 0.171 Uiso 0.281(11) 1 d G U P C -2
C74B C 0.1990(15) 0.0540(11) 0.0627(15) 0.135(6) Uani 0.281(11) 1 d G U P C -2
H74D H 0.197019 0.112593 0.057522 0.203 Uiso 0.281(11) 1 d G U P C -2
H74E H 0.296722 0.048160 0.059317 0.203 Uiso 0.281(11) 1 d G U P C -2
H74F H 0.165898 0.043625 0.110385 0.203 Uiso 0.281(11) 1 d G U P C -2

loop_
_atom_site_aniso_label
_atom_site_aniso_U_11
_atom_site_aniso_U_22
_atom_site_aniso_U_33
_atom_site_aniso_U_23
_atom_site_aniso_U_13
_atom_site_aniso_U_12
Ir1 0.03274(7) 0.02777(6) 0.02668(6) 0.01130(4) 0.00678(4) 0.00745(4)
O41 0.0329(12) 0.0401(13) 0.0506(14) 0.0168(11) 0.0050(10) 0.0014(10)
N41 0.0317(13) 0.0295(12) 0.0276(12) 0.0103(10) 0.0073(10) 0.0089(10)
N42 0.0295(12) 0.0225(11) 0.0259(12) 0.0062(9) 0.0049(10) 0.0042(9)
N43 0.0350(14) 0.0377(14) 0.0379(15) 0.0115(12) 0.0021(12) 0.0030(12)
C41 0.0371(17) 0.0390(17) 0.0337(16) 0.0152(13) 0.0136(13) 0.0126(14)
C42 0.0327(16) 0.0378(16) 0.0383(17) 0.0153(13) 0.0119(13) 0.0109(13)
C43 0.0335(16) 0.0258(14) 0.0350(16) 0.0089(12) 0.0072(13) 0.0085(12)
C44 0.0343(16) 0.0285(14) 0.0296(15) 0.0106(12) 0.0077(12) 0.0077(12)
C45 0.0313(15) 0.0235(13) 0.0280(14) 0.0084(11) 0.0079(12) 0.0060(11)
C46 0.0324(15) 0.0206(12) 0.0256(13) 0.0053(10) 0.0060(11) 0.0051(11)
C47 0.0355(16) 0.0237(13) 0.0266(14) 0.0078(11) 0.0057(12) 0.0056(12)
C48 0.0373(16) 0.0205(13) 0.0277(14) 0.0051(11) 0.0104(12) 0.0043(11)
C49 0.0313(15) 0.0231(13) 0.0348(16) 0.0066(11) 0.0087(12) 0.0031(11)
C50 0.0328(15) 0.0249(14) 0.0299(15) 0.0059(11) 0.0046(12) 0.0052(12)
C51 0.0324(16) 0.0300(15) 0.0402(17) 0.0085(13) 0.0052(13) 0.0082(13)
C52 0.0462(19) 0.0314(15) 0.0328(16) 0.0133(13) 0.0159(14) 0.0081(14)
C53 0.0387(18) 0.0439(19) 0.0421(19) 0.0115(15) -0.0039(15) 0.0073(15)
C54 0.065(3) 0.042(2) 0.050(2) 0.0074(17) -0.0116(19) 0.0114(18)
C55 0.085(3) 0.053(2) 0.060(3) 0.004(2) -0.019(2) 0.013(2)
C56 0.098(4) 0.047(2) 0.062(3) 0.007(2) -0.021(3) 0.013(2)
C57 0.109(4) 0.056(3) 0.056(3) 0.006(2) -0.020(3) 0.015(3)
C58 0.092(4) 0.061(3) 0.057(3) 0.012(2) -0.001(3) 0.015(3)
C59 0.131(5) 0.070(3) 0.063(3) 0.012(3) -0.014(3) 0.024(3)
C60 0.118(5) 0.068(3) 0.052(3) 0.001(2) -0.008(3) 0.019(3)
C61 0.089(4) 0.098(4) 0.049(3) 0.025(3) 0.009(2) 0.023(3)
C62 0.117(5) 0.076(3) 0.046(3) 0.012(2) -0.001(3) 0.013(3)
C63 0.108(5) 0.071(3) 0.074(4) 0.016(3) 0.016(3) 0.011(3)
C64 0.119(6) 0.082(4) 0.109(5) 0.005(4) -0.008(4) 0.011(4)
O1 0.076(3) 0.031(2) 0.087(4) 0.008(2) -0.019(3) 0.000(2)
O2 0.052(4) 0.042(3) 0.051(3) -0.002(2) -0.008(3) 0.007(2)
N1 0.029(3) 0.023(3) 0.020(3) 0.010(2) 0.001(3) 0.007(2)
C1 0.037(5) 0.030(3) 0.025(5) 0.012(3) 0.008(5) 0.013(3)
C2 0.038(4) 0.033(4) 0.036(7) 0.011(4) 0.007(4) 0.015(3)
C3 0.049(4) 0.039(5) 0.040(6) 0.015(5) 0.009(3) 0.024(5)
C4 0.037(3) 0.047(6) 0.032(3) 0.017(6) 0.007(2) 0.022(4)
C5 0.037(4) 0.039(5) 0.029(3) 0.010(4) 0.004(3) 0.017(3)
C6 0.028(3) 0.030(3) 0.027(3) 0.010(3) 0.006(3) 0.010(3)
C7 0.035(4) 0.029(3) 0.016(3) 0.012(2) 0.002(3) 0.011(2)
C8 0.038(4) 0.035(3) 0.025(3) 0.012(3) -0.002(3) 0.005(3)
C9 0.049(4) 0.033(3) 0.021(3) 0.007(2) 0.000(3) 0.011(3)
C10 0.047(4) 0.030(3) 0.019(3) 0.008(2) 0.002(3) 0.012(3)
C11 0.062(6) 0.033(3) 0.026(3) 0.007(2) 0.006(5) 0.021(4)
C12 0.062(5) 0.042(4) 0.028(3) 0.011(3) 0.009(4) 0.029(4)
C13 0.050(5) 0.053(4) 0.032(3) 0.012(3) 0.002(5) 0.029(4)
C14 0.039(4) 0.044(4) 0.030(4) 0.005(3) 0.000(5) 0.019(3)
C15 0.042(5) 0.030(3) 0.020(4) 0.009(2) 0.006(5) 0.017(3)
C16 0.058(4) 0.042(3) 0.035(3) 0.004(2) -0.005(3) 0.007(2)
C17 0.061(5) 0.052(4) 0.076(5) -0.003(4) -0.022(4) -0.003(3)
C18 0.054(4) 0.072(5) 0.069(5) -0.011(4) -0.003(4) 0.017(4)
O21 0.061(7) 0.020(5) 0.107(8) 0.005(7) 0.015(6) -0.005(4)
O22 0.060(5) 0.029(3) 0.122(7) 0.013(4) 0.058(6) 0.002(3)
C36 0.050(10) 0.029(8) 0.103(8) 0.006(5) 0.032(7) 0.010(6)
C37 0.083(8) 0.034(4) 0.148(14) -0.001(6) 0.071(9) -0.004(5)
C38 0.045(4) 0.087(7) 0.082(7) 0.041(5) -0.010(4) -0.021(4)
N21 0.0314(13) 0.0268(12) 0.0395(14) 0.0128(11) 0.0082(11) 0.0073(10)
C21 0.0381(17) 0.0398(17) 0.0362(17) 0.0183(14) 0.0099(14) 0.0135(14)
C22 0.055(2) 0.052(2) 0.0327(17) 0.0174(15) 0.0103(15) 0.0147(17)
C23 0.072(3) 0.067(3) 0.0362(19) 0.0219(18) 0.0181(19) 0.021(2)
C24 0.085(3) 0.067(3) 0.048(2) 0.033(2) 0.035(2) 0.024(2)
C25 0.067(3) 0.050(2) 0.060(3) 0.0299(19) 0.028(2) 0.0149(19)
C26 0.0436(19) 0.0374(17) 0.0464(19) 0.0225(15) 0.0155(15) 0.0113(15)
C27 0.0382(18) 0.0323(16) 0.0494(19) 0.0196(14) 0.0133(15) 0.0105(14)
C28 0.0401(19) 0.0335(17) 0.068(2) 0.0220(17) 0.0200(17) 0.0076(14)
C29 0.0349(18) 0.0275(16) 0.072(3) 0.0159(16) 0.0097(17) 0.0048(14)
C30 0.0316(16) 0.0268(15) 0.058(2) 0.0117(14) 0.0050(15) 0.0071(13)
C31 0.0388(19) 0.0266(16) 0.061(2) 0.0028(15) -0.0001(16) 0.0017(14)
C32 0.045(2) 0.0322(17) 0.050(2) -0.0041(15) 0.0037(16) 0.0075(15)
C33 0.0371(18) 0.0332(16) 0.0447(19) 0.0044(14) 0.0070(15) 0.0051(14)
C34 0.0310(16) 0.0261(14) 0.0421(17) 0.0066(12) 0.0051(13) 0.0046(12)
C35 0.0309(15) 0.0244(14) 0.0419(17) 0.0089(12) 0.0045(13) 0.0082(12)
O1B 0.069(7) 0.064(6) 0.094(9) -0.031(6) 0.008(6) 0.003(5)
O2B 0.058(6) 0.061(7) 0.061(6) -0.001(5) -0.005(5) -0.001(4)
N1B 0.045(8) 0.043(6) 0.021(7) 0.010(5) 0.000(6) 0.024(5)
C1B 0.026(6) 0.048(8) 0.028(9) 0.018(9) 0.018(5) 0.015(6)
C2B 0.048(8) 0.039(8) 0.036(14) 0.015(10) 0.014(7) 0.019(8)
C3B 0.050(8) 0.047(10) 0.039(11) 0.022(11) 0.017(6) 0.024(8)
C4B 0.045(7) 0.052(12) 0.036(9) 0.026(10) 0.010(5) 0.030(8)
C5B 0.031(6) 0.045(11) 0.024(6) 0.011(9) 0.003(5) 0.018(7)
C6B 0.041(7) 0.042(7) 0.025(7) 0.019(6) 0.009(5) 0.026(5)
C7B 0.036(7) 0.046(6) 0.022(6) 0.022(6) 0.002(5) 0.021(5)
C8B 0.055(8) 0.047(6) 0.019(6) 0.014(5) 0.000(5) 0.018(5)
C9B 0.043(6) 0.044(6) 0.021(6) 0.009(5) 0.007(4) 0.012(5)
C10B 0.048(7) 0.042(6) 0.022(7) 0.009(4) 0.009(6) 0.021(5)
C11B 0.057(9) 0.042(6) 0.048(11) 0.011(6) 0.017(7) 0.020(6)
C12B 0.063(11) 0.040(6) 0.045(10) 0.010(6) 0.012(11) 0.028(8)
C13B 0.052(9) 0.050(8) 0.027(7) 0.014(6) 0.011(9) 0.032(7)
C14B 0.040(9) 0.040(6) 0.021(6) 0.009(5) 0.003(9) 0.019(6)
C15B 0.034(7) 0.049(6) 0.019(6) 0.013(4) 0.003(7) 0.023(4)
C16B 0.057(7) 0.055(6) 0.032(8) -0.007(5) 0.009(7) 0.001(6)
C17B 0.062(10) 0.075(10) 0.057(10) 0.003(7) -0.018(7) 0.004(7)
C18B 0.044(7) 0.071(8) 0.083(10) 0.010(7) 0.009(6) 0.004(6)
O21B 0.034(7) 0.027(8) 0.100(8) 0.020(6) -0.001(6) -0.004(5)
O22B 0.074(9) 0.081(10) 0.096(7) 0.009(6) 0.015(7) -0.051(7)
C36B 0.024(8) 0.031(12) 0.099(8) 0.025(8) 0.000(7) -0.002(7)
C37B 0.071(12) 0.082(12) 0.111(11) 0.014(8) 0.003(9) -0.054(10)
C38B 0.082(12) 0.080(10) 0.151(14) 0.056(10) 0.018(11) -0.014(8)
F1 0.0661(15) 0.0571(14) 0.0469(12) 0.0221(11) 0.0124(11) -0.0023(11)
F2 0.0646(15) 0.0494(13) 0.0546(13) 0.0260(11) 0.0033(11) 0.0047(11)
F3 0.0773(18) 0.0507(14) 0.0696(16) 0.0032(12) -0.0235(14) 0.0074(12)
F4 0.0559(15) 0.0909(19) 0.0604(15) 0.0304(14) 0.0060(12) 0.0209(14)
B1 0.049(2) 0.046(2) 0.039(2) 0.0178(18) 0.0012(18) 0.0029(18)
O71 0.119(8) 0.088(7) 0.236(14) 0.058(8) 0.018(9) 0.020(7)
C71 0.118(9) 0.076(12) 0.234(16) 0.053(12) 0.019(10) 0.019(9)
C72 0.120(9) 0.087(8) 0.236(14) 0.058(8) 0.018(9) 0.021(8)
C73 0.116(8) 0.084(8) 0.235(15) 0.060(8) 0.022(9) 0.019(7)
C74 0.082(11) 0.054(11) 0.231(15) 0.070(10) 0.035(10) 0.009(10)
O71B 0.119(8) 0.086(7) 0.235(14) 0.060(7) 0.018(9) 0.022(7)
C71B 0.124(10) 0.070(11) 0.233(18) 0.056(12) 0.014(11) 0.020(9)
C72B 0.119(9) 0.081(8) 0.235(14) 0.062(8) 0.018(9) 0.022(8)
C73B 0.116(9) 0.085(7) 0.235(15) 0.059(8) 0.019(9) 0.021(7)
C74B 0.107(10) 0.073(10) 0.237(16) 0.055(9) 0.025(10) 0.025(9)

loop_
_atom_type_symbol
_atom_type_description
_atom_type_scat_dispersion_real
_atom_type_scat_dispersion_imag
_atom_type_scat_source
C C 0.0033 0.0016 'International Tables Vol C Tables 4.2.6.8 and 6.1.1.4'
H H 0.0000 0.0000 'International Tables Vol C Tables 4.2.6.8 and 6.1.1.4'
B B 0.0013 0.0007 'International Tables Vol C Tables 4.2.6.8 and 6.1.1.4'
F F 0.0171 0.0103 'International Tables Vol C Tables 4.2.6.8 and 6.1.1.4'
Ir Ir -1.4442 7.9887 'International Tables Vol C Tables 4.2.6.8 and 6.1.1.4'
N N 0.0061 0.0033 'International Tables Vol C Tables 4.2.6.8 and 6.1.1.4'
O O 0.0106 0.0060 'International Tables Vol C Tables 4.2.6.8 and 6.1.1.4'

loop_
_geom_angle_atom_site_label_1
_geom_angle_atom_site_label_2
_geom_angle_atom_site_label_3
_geom_angle
_geom_angle_site_symmetry_1
_geom_angle_site_symmetry_3
_geom_angle_publ_flag
N42 Ir1 N41 75.31(9) . . ?
N1 Ir1 N41 103.0(3) . . ?
N1 Ir1 N42 84.0(4) . . ?
N1 Ir1 N21 172.9(4) . . ?
C1 Ir1 N41 172.5(8) . . ?
C1 Ir1 N42 99.0(9) . . ?
C1 Ir1 N1 81.0(4) . . ?
C1 Ir1 N21 96.5(3) . . ?
C1 Ir1 C21 88.9(9) . . ?
N21 Ir1 N41 80.19(10) . . ?
N21 Ir1 N42 103.01(9) . . ?
N21 Ir1 C1B 91.9(6) . . ?
C21 Ir1 N41 97.12(12) . . ?
C21 Ir1 N42 170.96(11) . . ?
C21 Ir1 N1 93.1(4) . . ?
C21 Ir1 N21 80.17(12) . . ?
C21 Ir1 N1B 92.6(9) . . ?
C21 Ir1 C1B 91.9(16) . . ?
N1B Ir1 N41 111.9(5) . . ?
N1B Ir1 N42 85.8(9) . . ?
N1B Ir1 N21 166.8(7) . . ?
N1B Ir1 C1B 77.2(7) . . ?
C1B Ir1 N41 166.8(12) . . ?
C1B Ir1 N42 96.4(16) . . ?
C41 N41 Ir1 124.2(2) . . ?
C41 N41 C45 118.5(3) . . ?
C45 N41 Ir1 115.73(19) . . ?
C46 N42 Ir1 116.66(19) . . ?
C50 N42 Ir1 125.2(2) . . ?
C50 N42 C46 117.9(2) . . ?
C51 N43 H43 119.4 . . ?
C51 N43 C53 121.1(3) . . ?
C53 N43 H43 119.4 . . ?
N41 C41 H41 118.5 . . ?
N41 C41 C42 122.9(3) . . ?
C42 C41 H41 118.5 . . ?
C41 C42 H42 120.5 . . ?
C41 C42 C43 119.0(3) . . ?
C43 C42 H42 120.5 . . ?
C42 C43 C51 118.1(3) . . ?
C44 C43 C42 118.1(3) . . ?
C44 C43 C51 123.3(3) . . ?
C43 C44 H44 119.9 . . ?
C45 C44 C43 120.1(3) . . ?
C45 C44 H44 119.9 . . ?
N41 C45 C44 121.3(3) . . ?
N41 C45 C46 115.7(3) . . ?
C44 C45 C46 123.0(3) . . ?
N42 C46 C45 115.3(2) . . ?
N42 C46 C47 121.7(3) . . ?
C47 C46 C45 122.9(3) . . ?
C46 C47 H47 119.9 . . ?
C48 C47 C46 120.1(3) . . ?
C48 C47 H47 119.9 . . ?
C47 C48 C52 120.6(3) . . ?
C49 C48 C47 117.4(3) . . ?
C49 C48 C52 122.0(3) . . ?
C48 C49 H49 120.1 . . ?
C48 C49 C50 119.8(3) . . ?
C50 C49 H49 120.1 . . ?
N42 C50 C49 122.9(3) . . ?
N42 C50 H50 118.6 . . ?
C49 C50 H50 118.6 . . ?
O41 C51 N43 123.5(3) . . ?
O41 C51 C43 119.2(3) . . ?
N43 C51 C43 117.2(3) . . ?
C48 C52 H52A 109.5 . . ?
C48 C52 H52B 109.5 . . ?
C48 C52 H52C 109.5 . . ?
H52A C52 H52B 109.5 . . ?
H52A C52 H52C 109.5 . . ?
H52B C52 H52C 109.5 . . ?
N43 C53 H53A 109.3 . . ?
N43 C53 H53B 109.3 . . ?
N43 C53 C54 111.5(3) . . ?
H53A C53 H53B 108.0 . . ?
C54 C53 H53A 109.3 . . ?
C54 C53 H53B 109.3 . . ?
C53 C54 H54A 108.8 . . ?
C53 C54 H54B 108.8 . . ?
H54A C54 H54B 107.7 . . ?
C55 C54 C53 114.0(4) . . ?
C55 C54 H54A 108.8 . . ?
C55 C54 H54B 108.8 . . ?
C54 C55 H55A 109.0 . . ?
C54 C55 H55B 109.0 . . ?
C54 C55 C56 112.9(4) . . ?
H55A C55 H55B 107.8 . . ?
C56 C55 H55A 109.0 . . ?
C56 C55 H55B 109.0 . . ?
C55 C56 H56A 109.1 . . ?
C55 C56 H56B 109.1 . . ?
H56A C56 H56B 107.8 . . ?
C57 C56 C55 112.4(4) . . ?
C57 C56 H56A 109.1 . . ?
C57 C56 H56B 109.1 . . ?
C56 C57 H57A 108.9 . . ?
C56 C57 H57B 108.9 . . ?
C56 C57 C58 113.2(5) . . ?
H57A C57 H57B 107.8 . . ?
C58 C57 H57A 108.9 . . ?
C58 C57 H57B 108.9 . . ?
C57 C58 H58A 109.2 . . ?
C57 C58 H58B 109.2 . . ?
C57 C58 C59 112.2(5) . . ?
H58A C58 H58B 107.9 . . ?
C59 C58 H58A 109.2 . . ?
C59 C58 H58B 109.2 . . ?
C58 C59 H59A 108.6 . . ?
C58 C59 H59B 108.6 . . ?
H59A C59 H59B 107.6 . . ?
C60 C59 C58 114.5(5) . . ?
C60 C59 H59A 108.6 . . ?
C60 C59 H59B 108.6 . . ?
C59 C60 H60A 108.6 . . ?
C59 C60 H60B 108.6 . . ?
H60A C60 H60B 107.6 . . ?
C61 C60 C59 114.8(5) . . ?
C61 C60 H60A 108.6 . . ?
C61 C60 H60B 108.6 . . ?
C60 C61 H61A 108.6 . . ?
C60 C61 H61B 108.6 . . ?
H61A C61 H61B 107.6 . . ?
C62 C61 C60 114.6(4) . . ?
C62 C61 H61A 108.6 . . ?
C62 C61 H61B 108.6 . . ?
C61 C62 H62A 107.8 . . ?
C61 C62 H62B 107.8 . . ?
C61 C62 C63 118.0(5) . . ?
H62A C62 H62B 107.1 . . ?
C63 C62 H62A 107.8 . . ?
C63 C62 H62B 107.8 . . ?
C62 C63 H63A 109.2 . . ?
C62 C63 H63B 109.2 . . ?
H63A C63 H63B 107.9 . . ?
C64 C63 C62 112.1(6) . . ?
C64 C63 H63A 109.2 . . ?
C64 C63 H63B 109.2 . . ?
C63 C64 H64A 109.5 . . ?
C63 C64 H64B 109.5 . . ?
C63 C64 H64C 109.5 . . ?
H64A C64 H64B 109.5 . . ?
H64A C64 H64C 109.5 . . ?
H64B C64 H64C 109.5 . . ?
C16 O2 C17 114.7(6) . . ?
C7 N1 Ir1 112.4(5) . . ?
C7 N1 C15 118.9(6) . . ?
C15 N1 Ir1 128.7(6) . . ?
C2 C1 Ir1 128.1(7) . . ?
C6 C1 Ir1 115.3(7) . . ?
C6 C1 C2 116.4(8) . . ?
C1 C2 H2 119.3 . . ?
C3 C2 C1 121.4(8) . . ?
C3 C2 H2 119.3 . . ?
C2 C3 H3 119.5 . . ?
C4 C3 C2 121.0(8) . . ?
C4 C3 H3 119.5 . . ?
C3 C4 H4 120.2 . . ?
C3 C4 C5 119.5(7) . . ?
C5 C4 H4 120.2 . . ?
C4 C5 H5 120.0 . . ?
C4 C5 C6 120.1(7) . . ?
C6 C5 H5 120.0 . . ?
C1 C6 C7 114.5(7) . . ?
C5 C6 C1 121.6(7) . . ?
C5 C6 C7 123.8(6) . . ?
N1 C7 C6 115.7(6) . . ?
N1 C7 C8 121.4(6) . . ?
C8 C7 C6 122.8(7) . . ?
C7 C8 H8 119.9 . . ?
C9 C8 C7 120.2(7) . . ?
C9 C8 H8 119.9 . . ?
C8 C9 C10 119.6(6) . . ?
C8 C9 C16 117.7(7) . . ?
C10 C9 C16 122.6(6) . . ?
C9 C10 C11 124.0(6) . . ?
C9 C10 C15 118.3(6) . . ?
C11 C10 C15 117.6(7) . . ?
C10 C11 H11 119.6 . . ?
C12 C11 C10 120.7(7) . . ?
C12 C11 H11 119.6 . . ?
C11 C12 H12 119.2 . . ?
C11 C12 C13 121.6(7) . . ?
C13 C12 H12 119.2 . . ?
C12 C13 H13 120.5 . . ?
C14 C13 C12 118.9(8) . . ?
C14 C13 H13 120.5 . . ?
C13 C14 H14 119.4 . . ?
C13 C14 C15 121.3(8) . . ?
C15 C14 H14 119.4 . . ?
N1 C15 C10 120.7(7) . . ?
N1 C15 C14 119.6(6) . . ?
C14 C15 C10 119.6(6) . . ?
O1 C16 O2 123.4(6) . . ?
O1 C16 C9 126.1(7) . . ?
O2 C16 C9 110.6(6) . . ?
O2 C17 H17A 110.2 . . ?
O2 C17 H17B 110.2 . . ?
O2 C17 C18 107.7(7) . . ?
H17A C17 H17B 108.5 . . ?
C18 C17 H17A 110.2 . . ?
C18 C17 H17B 110.2 . . ?
C17 C18 H18A 109.5 . . ?
C17 C18 H18B 109.5 . . ?
C17 C18 H18C 109.5 . . ?
H18A C18 H18B 109.5 . . ?
H18A C18 H18C 109.5 . . ?
H18B C18 H18C 109.5 . . ?
C36 O22 C37 116.5(10) . . ?
O21 C36 O22 120.0(16) . . ?
O21 C36 C29 128.7(15) . . ?
O22 C36 C29 108.5(11) . . ?
O22 C37 H37A 110.0 . . ?
O22 C37 H37B 110.0 . . ?
H37A C37 H37B 108.4 . . ?
C38 C37 O22 108.5(9) . . ?
C38 C37 H37A 110.0 . . ?
C38 C37 H37B 110.0 . . ?
C37 C38 H38A 109.5 . . ?
C37 C38 H38B 109.5 . . ?
C37 C38 H38C 109.5 . . ?
H38A C38 H38B 109.5 . . ?
H38A C38 H38C 109.5 . . ?
H38B C38 H38C 109.5 . . ?
C27 N21 Ir1 112.6(2) . . ?
C27 N21 C35 118.2(3) . . ?
C35 N21 Ir1 128.9(2) . . ?
C22 C21 Ir1 128.3(3) . . ?
C22 C21 C26 117.0(3) . . ?
C26 C21 Ir1 114.6(2) . . ?
C21 C22 H22 119.5 . . ?
C23 C22 C21 121.0(4) . . ?
C23 C22 H22 119.5 . . ?
C22 C23 H23 119.6 . . ?
C24 C23 C22 120.7(4) . . ?
C24 C23 H23 119.6 . . ?
C23 C24 H24 120.0 . . ?
C25 C24 C23 120.0(4) . . ?
C25 C24 H24 120.0 . . ?
C24 C25 H25 120.2 . . ?
C24 C25 C26 119.5(4) . . ?
C26 C25 H25 120.2 . . ?
C21 C26 C27 114.8(3) . . ?
C25 C26 C21 121.7(4) . . ?
C25 C26 C27 123.5(3) . . ?
N21 C27 C26 116.1(3) . . ?
N21 C27 C28 121.4(3) . . ?
C28 C27 C26 122.5(3) . . ?
C27 C28 H28 119.1 . . ?
C29 C28 C27 121.7(3) . . ?
C29 C28 H28 119.1 . . ?
C28 C29 C36 117.2(6) . . ?
C28 C29 C30 118.7(3) . . ?
C28 C29 C36B 121.6(8) . . ?
C30 C29 C36 124.1(6) . . ?
C30 C29 C36B 119.6(8) . . ?
C31 C30 C29 123.8(3) . . ?
C31 C30 C35 118.5(3) . . ?
C35 C30 C29 117.7(3) . . ?
C30 C31 H31 119.4 . . ?
C32 C31 C30 121.2(3) . . ?
C32 C31 H31 119.4 . . ?
C31 C32 H32 119.9 . . ?
C31 C32 C33 120.3(3) . . ?
C33 C32 H32 119.9 . . ?
C32 C33 H33 119.8 . . ?
C34 C33 C32 120.3(3) . . ?
C34 C33 H33 119.8 . . ?
C33 C34 H34 119.7 . . ?
C33 C34 C35 120.6(3) . . ?
C35 C34 H34 119.7 . . ?
N21 C35 C30 121.8(3) . . ?
N21 C35 C34 119.1(3) . . ?
C34 C35 C30 119.1(3) . . ?
C16B O2B C17B 117.4(13) . . ?
C7B N1B Ir1 116.7(10) . . ?
C7B N1B C15B 119.2(14) . . ?
C15B N1B Ir1 124.0(12) . . ?
C2B C1B Ir1 128.1(14) . . ?
C2B C1B C6B 117.0(15) . . ?
C6B C1B Ir1 114.9(12) . . ?
C1B C2B H2B 119.6 . . ?
C3B C2B C1B 120.8(16) . . ?
C3B C2B H2B 119.6 . . ?
C2B C3B H3B 119.1 . . ?
C4B C3B C2B 121.8(16) . . ?
C4B C3B H3B 119.1 . . ?
C3B C4B H4B 120.4 . . ?
C3B C4B C5B 119.2(15) . . ?
C5B C4B H4B 120.4 . . ?
C4B C5B H5B 119.9 . . ?
C4B C5B C6B 120.3(14) . . ?
C6B C5B H5B 119.9 . . ?
C1B C6B C7B 114.7(13) . . ?
C5B C6B C1B 120.7(13) . . ?
C5B C6B C7B 124.4(14) . . ?
N1B C7B C6B 116.3(12) . . ?
N1B C7B C8B 119.3(13) . . ?
C8B C7B C6B 124.4(13) . . ?
C7B C8B H8B 118.6 . . ?
C9B C8B C7B 122.8(13) . . ?
C9B C8B H8B 118.6 . . ?
C8B C9B C10B 119.0(11) . . ?
C8B C9B C16B 118.1(13) . . ?
C10B C9B C16B 122.8(13) . . ?
C9B C10B C11B 124.2(12) . . ?
C9B C10B C15B 118.0(11) . . ?
C11B C10B C15B 117.8(13) . . ?
C10B C11B H11B 119.1 . . ?
C12B C11B C10B 121.9(14) . . ?
C12B C11B H11B 119.1 . . ?
C11B C12B H12B 119.4 . . ?
C11B C12B C13B 121.1(14) . . ?
C13B C12B H12B 119.4 . . ?
C12B C13B H13B 121.0 . . ?
C14B C13B C12B 117.9(14) . . ?
C14B C13B H13B 121.0 . . ?
C13B C14B H14B 118.7 . . ?
C13B C14B C15B 122.6(14) . . ?
C15B C14B H14B 118.7 . . ?
N1B C15B C10B 121.6(13) . . ?
N1B C15B C14B 119.6(13) . . ?
C14B C15B C10B 118.4(12) . . ?
O1B C16B O2B 120.2(13) . . ?
O1B C16B C9B 128.7(14) . . ?
O2B C16B C9B 110.8(11) . . ?
O2B C17B H17C 109.2 . . ?
O2B C17B H17D 109.2 . . ?
O2B C17B C18B 112.0(12) . . ?
H17C C17B H17D 107.9 . . ?
C18B C17B H17C 109.2 . . ?
C18B C17B H17D 109.2 . . ?
C17B C18B H18D 109.5 . . ?
C17B C18B H18E 109.5 . . ?
C17B C18B H18F 109.5 . . ?
H18D C18B H18E 109.5 . . ?
H18D C18B H18F 109.5 . . ?
H18E C18B H18F 109.5 . . ?
C36B O22B C37B 112.2(13) . . ?
O21B C36B C29 125(2) . . ?
O21B C36B O22B 122.0(18) . . ?
O22B C36B C29 107.5(13) . . ?
O22B C37B H37C 110.0 . . ?
O22B C37B H37D 110.0 . . ?
H37C C37B H37D 108.4 . . ?
C38B C37B O22B 108.3(14) . . ?
C38B C37B H37C 110.0 . . ?
C38B C37B H37D 110.0 . . ?
C37B C38B H38D 109.5 . . ?
C37B C38B H38E 109.5 . . ?
C37B C38B H38F 109.5 . . ?
H38D C38B H38E 109.5 . . ?
H38D C38B H38F 109.5 . . ?
H38E C38B H38F 109.5 . . ?
F2 B1 F1 109.4(4) . . ?
F2 B1 F3 111.0(3) . . ?
F2 B1 F4 110.3(3) . . ?
F3 B1 F1 108.5(3) . . ?
F3 B1 F4 109.7(4) . . ?
F4 B1 F1 107.7(3) . . ?
C73 O71 C72 113.5 . . ?
H71A C71 H71B 109.5 . . ?
H71A C71 H71C 109.5 . . ?
H71B C71 H71C 109.4 . . ?
C72 C71 H71A 109.4 . . ?
C72 C71 H71B 109.5 . . ?
C72 C71 H71C 109.5 . . ?
O71 C72 C71 108.8 . . ?
O71 C72 H72A 109.9 . . ?
O71 C72 H72B 110.0 . . ?
C71 C72 H72A 110.0 . . ?
C71 C72 H72B 109.9 . . ?
H72A C72 H72B 108.4 . . ?
O71 C73 H73A 109.9 . . ?
O71 C73 H73B 109.9 . . ?
O71 C73 C74 108.8 . . ?
H73A C73 H73B 108.3 . . ?
C74 C73 H73A 110.0 . . ?
C74 C73 H73B 109.9 . . ?
C73 C74 H74A 109.4 . . ?
C73 C74 H74B 109.5 . . ?
C73 C74 H74C 109.5 . . ?
H74A C74 H74B 109.5 . . ?
H74A C74 H74C 109.5 . . ?
H74B C74 H74C 109.5 . . ?
C72B O71B C73B 113.4 . . ?
H71D C71B H71E 109.5 . . ?
H71D C71B H71F 109.5 . . ?
H71E C71B H71F 109.5 . . ?
C72B C71B H71D 109.4 . . ?
C72B C71B H71E 109.5 . . ?
C72B C71B H71F 109.5 . . ?
O71B C72B C71B 108.8 . . ?
O71B C72B H72C 109.9 . . ?
O71B C72B H72D 110.0 . . ?
C71B C72B H72C 110.0 . . ?
C71B C72B H72D 109.9 . . ?
H72C C72B H72D 108.3 . . ?
O71B C73B H73C 109.9 . . ?
O71B C73B H73D 110.0 . . ?
O71B C73B C74B 108.8 . . ?
H73C C73B H73D 108.3 . . ?
C74B C73B H73C 110.0 . . ?
C74B C73B H73D 109.8 . . ?
C73B C74B H74D 109.4 . . ?
C73B C74B H74E 109.4 . . ?
C73B C74B H74F 109.5 . . ?
H74D C74B H74E 109.5 . . ?
H74D C74B H74F 109.5 . . ?
H74E C74B H74F 109.5 . . ?

loop_
_geom_bond_atom_site_label_1
_geom_bond_atom_site_label_2
_geom_bond_distance
_geom_bond_site_symmetry_2
_geom_bond_publ_flag
Ir1 N41 2.166(3) . ?
Ir1 N42 2.163(2) . ?
Ir1 N1 2.082(8) . ?
Ir1 C1 1.942(13) . ?
Ir1 N21 2.097(3) . ?
Ir1 C21 2.005(3) . ?
Ir1 N1B 2.10(2) . ?
Ir1 C1B 2.11(3) . ?
O41 C51 1.226(4) . ?
N41 C41 1.350(4) . ?
N41 C45 1.352(4) . ?
N42 C46 1.350(4) . ?
N42 C50 1.342(4) . ?
N43 H43 0.8800 . ?
N43 C51 1.341(4) . ?
N43 C53 1.453(4) . ?
C41 H41 0.9500 . ?
C41 C42 1.373(5) . ?
C42 H42 0.9500 . ?
C42 C43 1.395(4) . ?
C43 C44 1.388(4) . ?
C43 C51 1.503(5) . ?
C44 H44 0.9500 . ?
C44 C45 1.384(4) . ?
C45 C46 1.475(4) . ?
C46 C47 1.392(4) . ?
C47 H47 0.9500 . ?
C47 C48 1.391(4) . ?
C48 C49 1.380(5) . ?
C48 C52 1.505(4) . ?
C49 H49 0.9500 . ?
C49 C50 1.384(4) . ?
C50 H50 0.9500 . ?
C52 H52A 0.9800 . ?
C52 H52B 0.9800 . ?
C52 H52C 0.9800 . ?
C53 H53A 0.9900 . ?
C53 H53B 0.9900 . ?
C53 C54 1.523(5) . ?
C54 H54A 0.9900 . ?
C54 H54B 0.9900 . ?
C54 C55 1.513(6) . ?
C55 H55A 0.9900 . ?
C55 H55B 0.9900 . ?
C55 C56 1.545(7) . ?
C56 H56A 0.9900 . ?
C56 H56B 0.9900 . ?
C56 C57 1.531(6) . ?
C57 H57A 0.9900 . ?
C57 H57B 0.9900 . ?
C57 C58 1.534(7) . ?
C58 H58A 0.9900 . ?
C58 H58B 0.9900 . ?
C58 C59 1.537(7) . ?
C59 H59A 0.9900 . ?
C59 H59B 0.9900 . ?
C59 C60 1.515(7) . ?
C60 H60A 0.9900 . ?
C60 H60B 0.9900 . ?
C60 C61 1.497(7) . ?
C61 H61A 0.9900 . ?
C61 H61B 0.9900 . ?
C61 C62 1.493(8) . ?
C62 H62A 0.9900 . ?
C62 H62B 0.9900 . ?
C62 C63 1.529(7) . ?
C63 H63A 0.9900 . ?
C63 H63B 0.9900 . ?
C63 C64 1.487(9) . ?
C64 H64A 0.9800 . ?
C64 H64B 0.9800 . ?
C64 H64C 0.9800 . ?
O1 C16 1.160(8) . ?
O2 C16 1.351(9) . ?
O2 C17 1.466(8) . ?
N1 C7 1.347(8) . ?
N1 C15 1.394(7) . ?
C1 C2 1.414(8) . ?
C1 C6 1.409(8) . ?
C2 H2 0.9500 . ?
C2 C3 1.390(9) . ?
C3 H3 0.9500 . ?
C3 C4 1.377(9) . ?
C4 H4 0.9500 . ?
C4 C5 1.383(9) . ?
C5 H5 0.9500 . ?
C5 C6 1.404(8) . ?
C6 C7 1.446(8) . ?
C7 C8 1.413(7) . ?
C8 H8 0.9500 . ?
C8 C9 1.376(9) . ?
C9 C10 1.404(9) . ?
C9 C16 1.509(8) . ?
C10 C11 1.419(9) . ?
C10 C15 1.427(8) . ?
C11 H11 0.9500 . ?
C11 C12 1.357(11) . ?
C12 H12 0.9500 . ?
C12 C13 1.405(10) . ?
C13 H13 0.9500 . ?
C13 C14 1.369(8) . ?
C14 H14 0.9500 . ?
C14 C15 1.403(9) . ?
C17 H17A 0.9900 . ?
C17 H17B 0.9900 . ?
C17 C18 1.492(10) . ?
C18 H18A 0.9800 . ?
C18 H18B 0.9800 . ?
C18 H18C 0.9800 . ?
O21 C36 1.170(11) . ?
O22 C36 1.366(15) . ?
O22 C37 1.470(9) . ?
C36 C29 1.517(10) . ?
C37 H37A 0.9900 . ?
C37 H37B 0.9900 . ?
C37 C38 1.452(13) . ?
C38 H38A 0.9800 . ?
C38 H38B 0.9800 . ?
C38 H38C 0.9800 . ?
N21 C27 1.350(4) . ?
N21 C35 1.392(4) . ?
C21 C22 1.401(5) . ?
C21 C26 1.408(5) . ?
C22 H22 0.9500 . ?
C22 C23 1.395(5) . ?
C23 H23 0.9500 . ?
C23 C24 1.381(6) . ?
C24 H24 0.9500 . ?
C24 C25 1.380(6) . ?
C25 H25 0.9500 . ?
C25 C26 1.402(5) . ?
C26 C27 1.453(5) . ?
C27 C28 1.402(5) . ?
C28 H28 0.9500 . ?
C28 C29 1.361(6) . ?
C29 C30 1.427(5) . ?
C29 C36B 1.521(12) . ?
C30 C31 1.412(5) . ?
C30 C35 1.422(4) . ?
C31 H31 0.9500 . ?
C31 C32 1.361(5) . ?
C32 H32 0.9500 . ?
C32 C33 1.405(5) . ?
C33 H33 0.9500 . ?
C33 C34 1.366(5) . ?
C34 H34 0.9500 . ?
C34 C35 1.413(4) . ?
O1B C16B 1.155(14) . ?
O2B C16B 1.381(15) . ?
O2B C17B 1.460(14) . ?
N1B C7B 1.353(13) . ?
N1B C15B 1.400(13) . ?
C1B C2B 1.400(14) . ?
C1B C6B 1.412(14) . ?
C2B H2B 0.9500 . ?
C2B C3B 1.385(14) . ?
C3B H3B 0.9500 . ?
C3B C4B 1.367(15) . ?
C4B H4B 0.9500 . ?
C4B C5B 1.376(14) . ?
C5B H5B 0.9500 . ?
C5B C6B 1.408(14) . ?
C6B C7B 1.430(13) . ?
C7B C8B 1.412(13) . ?
C8B H8B 0.9500 . ?
C8B C9B 1.372(14) . ?
C9B C10B 1.393(14) . ?
C9B C16B 1.506(13) . ?
C10B C11B 1.407(14) . ?
C10B C15B 1.429(14) . ?
C11B H11B 0.9500 . ?
C11B C12B 1.359(16) . ?
C12B H12B 0.9500 . ?
C12B C13B 1.404(15) . ?
C13B H13B 0.9500 . ?
C13B C14B 1.381(13) . ?
C14B H14B 0.9500 . ?
C14B C15B 1.401(14) . ?
C17B H17C 0.9900 . ?
C17B H17D 0.9900 . ?
C17B C18B 1.479(16) . ?
C18B H18D 0.9800 . ?
C18B H18E 0.9800 . ?
C18B H18F 0.9800 . ?
O21B C36B 1.164(13) . ?
O22B C36B 1.372(16) . ?
O22B C37B 1.479(13) . ?
C37B H37C 0.9900 . ?
C37B H37D 0.9900 . ?
C37B C38B 1.463(17) . ?
C38B H38D 0.9800 . ?
C38B H38E 0.9800 . ?
C38B H38F 0.9800 . ?
F1 B1 1.397(5) . ?
F2 B1 1.375(5) . ?
F3 B1 1.385(5) . ?
F4 B1 1.385(5) . ?
O71 C72 1.4241 . ?
O71 C73 1.4230 . ?
C71 H71A 0.9828 . ?
C71 H71B 0.9828 . ?
C71 H71C 0.9825 . ?
C71 C72 1.5223 . ?
C72 H72A 0.9930 . ?
C72 H72B 0.9922 . ?
C73 H73A 0.9930 . ?
C73 H73B 0.9936 . ?
C73 C74 1.5226 . ?
C74 H74A 0.9831 . ?
C74 H74B 0.9831 . ?
C74 H74C 0.9821 . ?
O71B C72B 1.4229 . ?
O71B C73B 1.4237 . ?
C71B H71D 0.9820 . ?
C71B H71E 0.9833 . ?
C71B H71F 0.9833 . ?
C71B C72B 1.5220 . ?
C72B H72C 0.9936 . ?
C72B H72D 0.9928 . ?
C73B H73C 0.9931 . ?
C73B H73D 0.9933 . ?
C73B C74B 1.5221 . ?
C74B H74D 0.9832 . ?
C74B H74E 0.9821 . ?
C74B H74F 0.9832 . ?

loop_
_geom_hbond_atom_site_label_D
_geom_hbond_atom_site_label_H
_geom_hbond_atom_site_label_A
_geom_hbond_distance_DH
_geom_hbond_distance_HA
_geom_hbond_distance_DA
_geom_hbond_angle_DHA
_geom_hbond_site_symmetry_A
_geom_hbond_publ_flag
N43 H43 F1 0.88 2.05 2.921(4) 169.7 . yes

loop_
_geom_torsion_atom_site_label_1
_geom_torsion_atom_site_label_2
_geom_torsion_atom_site_label_3
_geom_torsion_atom_site_label_4
_geom_torsion
_geom_torsion_site_symmetry_1
_geom_torsion_site_symmetry_2
_geom_torsion_site_symmetry_3
_geom_torsion_site_symmetry_4
_geom_torsion_publ_flag
Ir1 N41 C41 C42 -162.7(2) . . . . ?
Ir1 N41 C45 C44 165.2(2) . . . . ?
Ir1 N41 C45 C46 -12.9(3) . . . . ?
Ir1 N42 C46 C45 0.3(3) . . . . ?
Ir1 N42 C46 C47 178.0(2) . . . . ?
Ir1 N42 C50 C49 -175.9(2) . . . . ?
Ir1 N1 C7 C6 -8.8(15) . . . . ?
Ir1 N1 C7 C8 173.4(10) . . . . ?
Ir1 N1 C15 C10 -170.7(11) . . . . ?
Ir1 N1 C15 C14 10(2) . . . . ?
Ir1 C1 C2 C3 177(3) . . . . ?
Ir1 C1 C6 C5 -176.8(14) . . . . ?
Ir1 C1 C6 C7 6(2) . . . . ?
Ir1 N21 C27 C26 -13.4(4) . . . . ?
Ir1 N21 C27 C28 167.2(3) . . . . ?
Ir1 N21 C35 C30 -165.4(2) . . . . ?
Ir1 N21 C35 C34 17.5(4) . . . . ?
Ir1 C21 C22 C23 177.4(3) . . . . ?
Ir1 C21 C26 C25 -178.0(3) . . . . ?
Ir1 C21 C26 C27 3.7(4) . . . . ?
Ir1 N1B C7B C6B -4(3) . . . . ?
Ir1 N1B C7B C8B 173(2) . . . . ?
Ir1 N1B C15B C10B -175(2) . . . . ?
Ir1 N1B C15B C14B 12(4) . . . . ?
Ir1 C1B C2B C3B -177(5) . . . . ?
Ir1 C1B C6B C5B 179(3) . . . . ?
Ir1 C1B C6B C7B 4(5) . . . . ?
N41 C41 C42 C43 -0.9(5) . . . . ?
N41 C45 C46 N42 8.4(4) . . . . ?
N41 C45 C46 C47 -169.2(3) . . . . ?
N42 C46 C47 C48 -1.7(4) . . . . ?
N43 C53 C54 C55 -178.3(4) . . . . ?
C41 N41 C45 C44 -1.2(4) . . . . ?
C41 N41 C45 C46 -179.3(3) . . . . ?
C41 C42 C43 C44 -1.8(5) . . . . ?
C41 C42 C43 C51 170.7(3) . . . . ?
C42 C43 C44 C45 3.0(4) . . . . ?
C42 C43 C51 O41 -15.4(4) . . . . ?
C42 C43 C51 N43 167.4(3) . . . . ?
C43 C44 C45 N41 -1.6(4) . . . . ?
C43 C44 C45 C46 176.4(3) . . . . ?
C44 C43 C51 O41 156.7(3) . . . . ?
C44 C43 C51 N43 -20.5(4) . . . . ?
C44 C45 C46 N42 -169.7(3) . . . . ?
C44 C45 C46 C47 12.7(4) . . . . ?
C45 N41 C41 C42 2.4(5) . . . . ?
C45 C46 C47 C48 175.8(3) . . . . ?
C46 N42 C50 C49 -2.2(4) . . . . ?
C46 C47 C48 C49 -1.9(4) . . . . ?
C46 C47 C48 C52 178.9(3) . . . . ?
C47 C48 C49 C50 3.4(4) . . . . ?
C48 C49 C50 N42 -1.4(4) . . . . ?
C50 N42 C46 C45 -173.9(2) . . . . ?
C50 N42 C46 C47 3.7(4) . . . . ?
C51 N43 C53 C54 -83.0(4) . . . . ?
C51 C43 C44 C45 -169.1(3) . . . . ?
C52 C48 C49 C50 -177.5(3) . . . . ?
C53 N43 C51 O41 -8.7(5) . . . . ?
C53 N43 C51 C43 168.4(3) . . . . ?
C53 C54 C55 C56 178.0(4) . . . . ?
C54 C55 C56 C57 -179.1(5) . . . . ?
C55 C56 C57 C58 -179.9(5) . . . . ?
C56 C57 C58 C59 -176.8(5) . . . . ?
C57 C58 C59 C60 -176.5(5) . . . . ?
C58 C59 C60 C61 78.0(7) . . . . ?
C59 C60 C61 C62 177.5(5) . . . . ?
C60 C61 C62 C63 -177.8(5) . . . . ?
C61 C62 C63 C64 72.8(7) . . . . ?
N1 C7 C8 C9 0.2(18) . . . . ?
C1 C2 C3 C4 -2(4) . . . . ?
C1 C6 C7 N1 2(2) . . . . ?
C1 C6 C7 C8 179.8(18) . . . . ?
C2 C1 C6 C5 -2(3) . . . . ?
C2 C1 C6 C7 -178.4(17) . . . . ?
C2 C3 C4 C5 0(3) . . . . ?
C3 C4 C5 C6 0(2) . . . . ?
C4 C5 C6 C1 1(2) . . . . ?
C4 C5 C6 C7 177.1(13) . . . . ?
C5 C6 C7 N1 -174.6(15) . . . . ?
C5 C6 C7 C8 3(2) . . . . ?
C6 C1 C2 C3 2(3) . . . . ?
C6 C7 C8 C9 -177.4(11) . . . . ?
C7 N1 C15 C10 10(2) . . . . ?
C7 N1 C15 C14 -168.8(13) . . . . ?
C7 C8 C9 C10 4.1(15) . . . . ?
C7 C8 C9 C16 -174.1(10) . . . . ?
C8 C9 C10 C11 175.9(9) . . . . ?
C8 C9 C10 C15 -1.3(14) . . . . ?
C8 C9 C16 O1 159.0(8) . . . . ?
C8 C9 C16 O2 -21.5(10) . . . . ?
C9 C10 C11 C12 -174.8(9) . . . . ?
C9 C10 C15 N1 -5.9(19) . . . . ?
C9 C10 C15 C14 173.1(11) . . . . ?
C10 C9 C16 O1 -19.1(12) . . . . ?
C10 C9 C16 O2 160.3(8) . . . . ?
C10 C11 C12 C13 1.3(16) . . . . ?
C11 C10 C15 N1 176.8(12) . . . . ?
C11 C10 C15 C14 -4.2(17) . . . . ?
C11 C12 C13 C14 -3(2) . . . . ?
C12 C13 C14 C15 1(2) . . . . ?
C13 C14 C15 N1 -178.5(18) . . . . ?
C13 C14 C15 C10 2(2) . . . . ?
C15 N1 C7 C6 170.5(13) . . . . ?
C15 N1 C7 C8 -7(2) . . . . ?
C15 C10 C11 C12 2.4(14) . . . . ?
C16 O2 C17 C18 179.0(7) . . . . ?
C16 C9 C10 C11 -6.0(13) . . . . ?
C16 C9 C10 C15 176.9(11) . . . . ?
C17 O2 C16 O1 -9.4(11) . . . . ?
C17 O2 C16 C9 171.1(7) . . . . ?
O21 C36 C29 C28 176(3) . . . . ?
O21 C36 C29 C30 -6(4) . . . . ?
O22 C36 C29 C28 -24(2) . . . . ?
O22 C36 C29 C30 154.1(10) . . . . ?
C36 O22 C37 C38 -102.8(19) . . . . ?
C36 C29 C30 C31 -3.7(15) . . . . ?
C36 C29 C30 C35 179.5(14) . . . . ?
C37 O22 C36 O21 -12(3) . . . . ?
C37 O22 C36 C29 -174.8(12) . . . . ?
N21 C27 C28 C29 1.5(6) . . . . ?
C21 C22 C23 C24 -0.3(7) . . . . ?
C21 C26 C27 N21 6.8(5) . . . . ?
C21 C26 C27 C28 -173.8(3) . . . . ?
C22 C21 C26 C25 -1.4(5) . . . . ?
C22 C21 C26 C27 -179.7(3) . . . . ?
C22 C23 C24 C25 -0.6(7) . . . . ?
C23 C24 C25 C26 0.5(7) . . . . ?
C24 C25 C26 C21 0.6(6) . . . . ?
C24 C25 C26 C27 178.7(4) . . . . ?
C25 C26 C27 N21 -171.4(4) . . . . ?
C25 C26 C27 C28 7.9(6) . . . . ?
C26 C21 C22 C23 1.3(6) . . . . ?
C26 C27 C28 C29 -177.9(3) . . . . ?
C27 N21 C35 C30 8.2(5) . . . . ?
C27 N21 C35 C34 -169.0(3) . . . . ?
C27 C28 C29 C36 -178.4(13) . . . . ?
C27 C28 C29 C30 3.7(6) . . . . ?
C27 C28 C29 C36B 179.0(15) . . . . ?
C28 C29 C30 C31 174.1(4) . . . . ?
C28 C29 C30 C35 -2.7(5) . . . . ?
C28 C29 C36B O21B 163(3) . . . . ?
C28 C29 C36B O22B 9(3) . . . . ?
C29 C30 C31 C32 -174.8(4) . . . . ?
C29 C30 C35 N21 -3.2(5) . . . . ?
C29 C30 C35 C34 174.0(3) . . . . ?
C30 C29 C36B O21B -22(4) . . . . ?
C30 C29 C36B O22B -175.4(15) . . . . ?
C30 C31 C32 C33 0.6(6) . . . . ?
C31 C30 C35 N21 179.9(3) . . . . ?
C31 C30 C35 C34 -3.0(5) . . . . ?
C31 C32 C33 C34 -2.3(6) . . . . ?
C32 C33 C34 C35 1.2(5) . . . . ?
C33 C34 C35 N21 178.7(3) . . . . ?
C33 C34 C35 C30 1.4(5) . . . . ?
C35 N21 C27 C26 172.1(3) . . . . ?
C35 N21 C27 C28 -7.3(5) . . . . ?
C35 C30 C31 C32 2.0(5) . . . . ?
N1B C7B C8B C9B 3(4) . . . . ?
C1B C2B C3B C4B -1(8) . . . . ?
C1B C6B C7B N1B 0(5) . . . . ?
C1B C6B C7B C8B -177(4) . . . . ?
C2B C1B C6B C5B 1(6) . . . . ?
C2B C1B C6B C7B -174(4) . . . . ?
C2B C3B C4B C5B -2(6) . . . . ?
C3B C4B C5B C6B 4(4) . . . . ?
C4B C5B C6B C1B -4(5) . . . . ?
C4B C5B C6B C7B 171(3) . . . . ?
C5B C6B C7B N1B -175(3) . . . . ?
C5B C6B C7B C8B 8(5) . . . . ?
C6B C1B C2B C3B 1(7) . . . . ?
C6B C7B C8B C9B 180(2) . . . . ?
C7B N1B C15B C10B 2(5) . . . . ?
C7B N1B C15B C14B -171(3) . . . . ?
C7B C8B C9B C10B 0(3) . . . . ?
C7B C8B C9B C16B 177(2) . . . . ?
C8B C9B C10B C11B 178.0(19) . . . . ?
C8B C9B C10B C15B -2(3) . . . . ?
C8B C9B C16B O1B -158(2) . . . . ?
C8B C9B C16B O2B 15(2) . . . . ?
C9B C10B C11B C12B -177.8(19) . . . . ?
C9B C10B C15B N1B 1(4) . . . . ?
C9B C10B C15B C14B 174(2) . . . . ?
C10B C9B C16B O1B 18(3) . . . . ?
C10B C9B C16B O2B -168.8(16) . . . . ?
C10B C11B C12B C13B 2(3) . . . . ?
C11B C10B C15B N1B -179(3) . . . . ?
C11B C10B C15B C14B -6(4) . . . . ?
C11B C12B C13B C14B -3(4) . . . . ?
C12B C13B C14B C15B -1(4) . . . . ?
C13B C14B C15B N1B 179(3) . . . . ?
C13B C14B C15B C10B 5(4) . . . . ?
C15B N1B C7B C6B 179(3) . . . . ?
C15B N1B C7B C8B -4(4) . . . . ?
C15B C10B C11B C12B 3(3) . . . . ?
C16B O2B C17B C18B -77(2) . . . . ?
C16B C9B C10B C11B 2(3) . . . . ?
C16B C9B C10B C15B -178(2) . . . . ?
C17B O2B C16B O1B -4(3) . . . . ?
C17B O2B C16B C9B -178.3(13) . . . . ?
C36B C29 C30 C31 -1.3(15) . . . . ?
C36B C29 C30 C35 -178.2(14) . . . . ?
C36B O22B C37B C38B 147(3) . . . . ?
C37B O22B C36B C29 -177.5(17) . . . . ?
C37B O22B C36B O21B 28(4) . . . . ?
C72 O71 C73 C74 180.0 . . . . ?
C73 O71 C72 C71 -180.0 . . . . ?
C72B O71B C73B C74B 180.0 . . . . ?
C73B O71B C72B C71B -180.0 . . . . ?
